data_1555624
loop_
_publ_author_name
'Ren, Jian'
'Shi, Xin'
'Li, Xiao-Nian'
'Li, Lai-Wei'
'Su, Jia'
'Shao, Li-Dong'
'Zhao, Qin-Shi'

_publ_section_title
;
 Synthesis of a Small-Molecule Library with Skeletal Diversity from
 Hemslecin A via the Reaction-Discovery Strategy.
;
_journal_issue 16
_journal_name_full 'Organic letters'
_journal_page_first 3948
_journal_page_last 3951
_journal_paper_doi 10.1021/acs.orglett.6b01654
_journal_volume 18
_journal_year 2016
_chemical_formula_moiety 'C26 H34 O4'
_chemical_formula_sum 'C26 H34 O4'
_chemical_formula_weight 410.53
_space_group_crystal_system monoclinic
_space_group_IT_number 4
_space_group_name_Hall 'P 2yb'
_space_group_name_H-M_alt 'P 1 21 1'
_atom_sites_solution_hydrogens geom
_atom_sites_solution_primary direct
_atom_sites_solution_secondary difmap
_audit_creation_method SHELXL-2014/7
_cell_angle_alpha 90
_cell_angle_beta 90.656(2)
_cell_angle_gamma 90
_cell_formula_units_Z 4
_cell_length_a 9.4038(10)
_cell_length_b 23.797(3)
_cell_length_c 9.9633(11)
_cell_measurement_reflns_used 9541
_cell_measurement_temperature 100(2)
_cell_measurement_theta_max 30.45
_cell_measurement_theta_min 2.22
_cell_volume 2229.5(4)
_computing_cell_refinement 'Bruker SAINT'
_computing_data_collection 'Bruker APEX2'
_computing_data_reduction 'Bruker SAINT'
_computing_molecular_graphics 'Bruker SHELXTL'
_computing_publication_material 'Bruker SHELXTL'
_computing_structure_refinement 'SHELXL-2014 (Sheldrick 2014)'
_computing_structure_solution 'SHELXS-97 (Sheldrick 2008)'
_diffrn_ambient_temperature 100(2)
_diffrn_measured_fraction_theta_full 0.998
_diffrn_measured_fraction_theta_max 0.930
_diffrn_measurement_device_type 'Bruker APEX-II CCD'
_diffrn_measurement_method '\f and \w scans'
_diffrn_radiation_type MoK\a
_diffrn_radiation_wavelength 0.71073
_diffrn_reflns_av_R_equivalents 0.0285
_diffrn_reflns_av_unetI/netI 0.0469
_diffrn_reflns_Laue_measured_fraction_full 0.998
_diffrn_reflns_Laue_measured_fraction_max 0.930
_diffrn_reflns_limit_h_max 13
_diffrn_reflns_limit_h_min -13
_diffrn_reflns_limit_k_max 32
_diffrn_reflns_limit_k_min -34
_diffrn_reflns_limit_l_max 14
_diffrn_reflns_limit_l_min -14
_diffrn_reflns_number 24850
_diffrn_reflns_point_group_measured_fraction_full 0.990
_diffrn_reflns_point_group_measured_fraction_max 0.882
_diffrn_reflns_theta_full 25.242
_diffrn_reflns_theta_max 30.994
_diffrn_reflns_theta_min 1.711
_diffrn_source 'fine-focus sealed tube'
_exptl_absorpt_coefficient_mu 0.081
_exptl_absorpt_correction_type multi-scan
_exptl_absorpt_process_details sadabs
_exptl_crystal_colour colourless
_exptl_crystal_density_diffrn 1.223
_exptl_crystal_description prism
_exptl_crystal_F_000 888
_exptl_crystal_size_max 1.700
_exptl_crystal_size_mid 0.210
_exptl_crystal_size_min 0.120
_exptl_transmission_factor_max 0.7462
_exptl_transmission_factor_min 0.6957
_refine_diff_density_max 0.317
_refine_diff_density_min -0.192
_refine_diff_density_rms 0.047
_refine_ls_abs_structure_details
;
 Flack x determined using 4846 quotients [(I+)-(I-)]/[(I+)+(I-)]
 (Parsons, Flack and Wagner, Acta Cryst. B69 (2013) 249-259).
;
_refine_ls_abs_structure_Flack 0.0(3)
_refine_ls_extinction_method none
_refine_ls_goodness_of_fit_ref 1.028
_refine_ls_hydrogen_treatment constr
_refine_ls_matrix_type full
_refine_ls_number_parameters 553
_refine_ls_number_reflns 12536
_refine_ls_number_restraints 1
_refine_ls_restrained_S_all 1.028
_refine_ls_R_factor_all 0.0441
_refine_ls_R_factor_gt 0.0394
_refine_ls_shift/su_max 0.000
_refine_ls_shift/su_mean 0.000
_refine_ls_structure_factor_coef Fsqd
_refine_ls_weighting_details 'w=1/[\s^2^(Fo^2^)+(0.0533P)^2^+0.2218P] where P=(Fo^2^+2Fc^2^)/3'
_refine_ls_weighting_scheme calc
_refine_ls_wR_factor_gt 0.0963
_refine_ls_wR_factor_ref 0.0992
_reflns_Friedel_coverage 0.856
_reflns_Friedel_fraction_full 0.982
_reflns_Friedel_fraction_max 0.832
_reflns_number_gt 11562
_reflns_number_total 12536
_reflns_threshold_expression 'I > 2\s(I)'
_cod_data_source_file ol6b01654_si_005.cif
_cod_data_source_block mo_frj221_0m
_cod_original_sg_symbol_H-M 'P 21'
_cod_database_code 1555624
_shelx_shelxl_version_number 2014/7
_shelx_space_group_comment
;
The symmetry employed for this shelxl refinement is uniquely defined
by the following loop, which should always be used as a source of
symmetry information in preference to the above space-group names.
They are only intended as comments.
;
_shelx_estimated_absorpt_t_min 0.875
_shelx_estimated_absorpt_t_max 0.990

loop_
_space_group_symop_operation_xyz
'x, y, z'
'-x, y+1/2, -z'

loop_
_atom_site_label
_atom_site_type_symbol
_atom_site_fract_x
_atom_site_fract_y
_atom_site_fract_z
_atom_site_U_iso_or_equiv
_atom_site_adp_type
_atom_site_occupancy
_atom_site_site_symmetry_order
_atom_site_calc_flag
_atom_site_refinement_flags_posn
_atom_site_refinement_flags_adp
O2 O -0.12178(14) 0.60148(6) 0.42292(14) 0.0161(3) Uani 1 1 d . .
O31 O -0.10558(18) 0.50715(7) 0.43829(19) 0.0298(4) Uani 1 1 d . .
O11 O 0.12121(15) 0.69626(7) -0.01168(13) 0.0172(3) Uani 1 1 d . .
O20 O 0.57975(16) 0.68433(8) -0.28107(15) 0.0262(4) Uani 1 1 d . .
O2' O 0.45209(15) 0.95626(7) 0.94776(14) 0.0193(3) Uani 1 1 d . .
O31' O 0.53803(17) 1.00360(7) 0.77030(17) 0.0237(3) Uani 1 1 d . .
O11' O 0.22418(15) 0.85478(7) 0.48576(13) 0.0181(3) Uani 1 1 d . .
O20' O -0.24543(18) 0.87439(9) 0.21831(15) 0.0309(4) Uani 1 1 d . .
C32 C -0.3236(2) 0.55229(10) 0.5009(2) 0.0223(4) Uani 1 1 d . .
H32A H -0.3887 0.5392 0.4301 0.033 Uiso 1 1 calc R U
H32B H -0.3472 0.5911 0.5248 0.033 Uiso 1 1 calc R U
H32C H -0.3327 0.5282 0.5801 0.033 Uiso 1 1 calc R U
C31 C -0.1731(2) 0.54982(9) 0.45113(19) 0.0170(4) Uani 1 1 d . .
C2 C 0.02489(19) 0.60508(8) 0.37870(18) 0.0131(3) Uani 1 1 d . .
H2 H 0.0594 0.5675 0.3481 0.016 Uiso 1 1 calc R U
C1 C 0.0374(2) 0.64834(8) 0.26629(18) 0.0141(3) Uani 1 1 d . .
H1A H -0.0168 0.6829 0.2866 0.017 Uiso 1 1 calc R U
H1B H 0.0043 0.6329 0.1792 0.017 Uiso 1 1 calc R U
C10 C 0.19916(19) 0.65948(8) 0.26677(17) 0.0117(3) Uani 1 1 d . .
H10 H 0.2457 0.6256 0.2273 0.014 Uiso 1 1 calc R U
C9 C 0.25652(19) 0.71192(8) 0.18988(18) 0.0114(3) Uani 1 1 d . .
C11 C 0.23942(19) 0.69571(8) 0.03951(18) 0.0118(3) Uani 1 1 d . .
C12 C 0.3663(2) 0.67661(8) -0.04434(18) 0.0132(3) Uani 1 1 d . .
H12A H 0.3790 0.6355 -0.0350 0.016 Uiso 1 1 calc R U
H12B H 0.3477 0.6851 -0.1402 0.016 Uiso 1 1 calc R U
C13 C 0.50133(19) 0.70675(8) 0.00241(18) 0.0114(3) Uani 1 1 d . .
C17 C 0.64615(19) 0.69066(8) -0.05355(18) 0.0132(3) Uani 1 1 d . .
C20 C 0.6733(2) 0.67787(9) -0.19656(19) 0.0166(4) Uani 1 1 d . .
C21 C 0.8187(2) 0.65690(10) -0.2346(2) 0.0219(4) Uani 1 1 d . .
H21A H 0.8313 0.6183 -0.2023 0.033 Uiso 1 1 calc R U
H21B H 0.8917 0.6811 -0.1938 0.033 Uiso 1 1 calc R U
H21C H 0.8278 0.6577 -0.3325 0.033 Uiso 1 1 calc R U
C5 C 0.23563(19) 0.66004(8) 0.41551(17) 0.0119(3) Uani 1 1 d . .
C6 C 0.3438(2) 0.68814(9) 0.46887(18) 0.0146(4) Uani 1 1 d . .
H6 H 0.3624 0.6842 0.5623 0.018 Uiso 1 1 calc R U
C7 C 0.4383(2) 0.72586(9) 0.38941(19) 0.0180(4) Uani 1 1 d . .
H7A H 0.5380 0.7144 0.4067 0.022 Uiso 1 1 calc R U
H7B H 0.4274 0.7646 0.4240 0.022 Uiso 1 1 calc R U
C8 C 0.41340(19) 0.72724(8) 0.23515(17) 0.0122(3) Uani 1 1 d . .
H8 H 0.4255 0.7676 0.2095 0.015 Uiso 1 1 calc R U
C19 C 0.1626(2) 0.76362(8) 0.2171(2) 0.0165(4) Uani 1 1 d . .
H19A H 0.2014 0.7963 0.1702 0.025 Uiso 1 1 calc R U
H19B H 0.1611 0.7711 0.3138 0.025 Uiso 1 1 calc R U
H19C H 0.0656 0.7563 0.1846 0.025 Uiso 1 1 calc R U
C16 C 0.7470(2) 0.69869(8) 0.04137(19) 0.0153(4) Uani 1 1 d . .
H16 H 0.8461 0.6942 0.0272 0.018 Uiso 1 1 calc R U
C15 C 0.6824(2) 0.71579(9) 0.17365(19) 0.0159(4) Uani 1 1 d . .
H15A H 0.6874 0.7570 0.1871 0.019 Uiso 1 1 calc R U
H15B H 0.7299 0.6967 0.2502 0.019 Uiso 1 1 calc R U
C14 C 0.52679(18) 0.69564(8) 0.15541(17) 0.0113(3) Uani 1 1 d . .
C30 C 0.5293(2) 0.63230(8) 0.1895(2) 0.0168(4) Uani 1 1 d . .
H30A H 0.5391 0.6275 0.2869 0.025 Uiso 1 1 calc R U
H30B H 0.6099 0.6144 0.1449 0.025 Uiso 1 1 calc R U
H30C H 0.4405 0.6148 0.1584 0.025 Uiso 1 1 calc R U
C18 C 0.4815(2) 0.76987(8) -0.03176(19) 0.0154(4) Uani 1 1 d . .
H18A H 0.5575 0.7918 0.0115 0.023 Uiso 1 1 calc R U
H18B H 0.3891 0.7827 0.0009 0.023 Uiso 1 1 calc R U
H18C H 0.4854 0.7750 -0.1292 0.023 Uiso 1 1 calc R U
C3 C 0.12129(19) 0.62817(8) 0.49267(17) 0.0117(3) Uani 1 1 d . .
H3 H 0.0649 0.6564 0.5439 0.014 Uiso 1 1 calc R U
C4 C 0.1797(2) 0.58588(8) 0.59211(19) 0.0147(3) Uani 1 1 d . .
C29 C 0.2560(3) 0.53582(10) 0.5365(2) 0.0250(5) Uani 1 1 d . .
H29A H 0.3105 0.5174 0.6085 0.038 Uiso 1 1 calc R U
H29B H 0.3209 0.5481 0.4660 0.038 Uiso 1 1 calc R U
H29C H 0.1866 0.5093 0.4987 0.038 Uiso 1 1 calc R U
C28 C 0.1664(2) 0.59428(10) 0.7233(2) 0.0212(4) Uani 1 1 d . .
H28A H 0.2059 0.5681 0.7853 0.025 Uiso 1 1 calc R U
H28B H 0.1173 0.6265 0.7550 0.025 Uiso 1 1 calc R U
C32' C 0.6781(2) 0.99591(12) 0.9743(3) 0.0309(6) Uani 1 1 d . .
H32D H 0.7532 1.0150 0.9243 0.046 Uiso 1 1 calc R U
H32E H 0.7138 0.9597 1.0073 0.046 Uiso 1 1 calc R U
H32F H 0.6499 1.0193 1.0505 0.046 Uiso 1 1 calc R U
C31' C 0.5518(2) 0.98629(9) 0.8834(2) 0.0188(4) Uani 1 1 d . .
C2' C 0.3156(2) 0.94979(9) 0.88075(18) 0.0144(4) Uani 1 1 d . .
H2' H 0.2860 0.9863 0.8392 0.017 Uiso 1 1 calc R U
C1' C 0.3100(2) 0.90303(8) 0.77524(19) 0.0141(4) Uani 1 1 d . .
H1'1 H 0.3619 0.8691 0.8058 0.017 Uiso 1 1 calc R U
H1'2 H 0.3487 0.9157 0.6884 0.017 Uiso 1 1 calc R U
C10' C 0.14837(19) 0.89249(8) 0.76584(17) 0.0111(3) Uani 1 1 d . .
H10' H 0.1053 0.9260 0.7207 0.013 Uiso 1 1 calc R U
C9' C 0.09372(19) 0.83949(8) 0.68794(18) 0.0114(3) Uani 1 1 d . .
C11' C 0.1077(2) 0.85652(8) 0.53747(18) 0.0121(3) Uani 1 1 d . .
C12' C -0.02037(19) 0.87812(9) 0.45683(18) 0.0132(3) Uani 1 1 d . .
H12C H -0.0048 0.8718 0.3599 0.016 Uiso 1 1 calc R U
H12D H -0.0318 0.9190 0.4718 0.016 Uiso 1 1 calc R U
C13' C -0.15502(19) 0.84723(8) 0.50060(17) 0.0116(3) Uani 1 1 d . .
C17' C -0.3019(2) 0.86394(8) 0.44628(18) 0.0137(3) Uani 1 1 d . .
C20' C -0.3345(2) 0.87930(9) 0.3055(2) 0.0188(4) Uani 1 1 d . .
C21' C -0.4828(2) 0.90022(11) 0.2716(2) 0.0246(5) Uani 1 1 d . .
H21D H -0.4913 0.9064 0.1746 0.037 Uiso 1 1 calc R U
H21E H -0.5001 0.9356 0.3189 0.037 Uiso 1 1 calc R U
H21F H -0.5528 0.8722 0.2995 0.037 Uiso 1 1 calc R U
C5' C 0.1047(2) 0.89466(8) 0.91143(17) 0.0128(3) Uani 1 1 d . .
C3' C 0.2083(2) 0.93260(9) 0.98873(18) 0.0140(3) Uani 1 1 d . .
H3' H 0.2597 0.9088 1.0564 0.017 Uiso 1 1 calc R U
C4' C 0.1374(2) 0.98031(9) 1.0632(2) 0.0186(4) Uani 1 1 d . .
C29' C 0.0718(3) 1.02634(10) 0.9789(2) 0.0256(5) Uani 1 1 d . .
H29D H 0.0092 1.0493 1.0347 0.038 Uiso 1 1 calc R U
H29E H 0.0164 1.0096 0.9052 0.038 Uiso 1 1 calc R U
H29F H 0.1472 1.0500 0.9421 0.038 Uiso 1 1 calc R U
C28' C 0.1296(3) 0.98045(11) 1.1964(2) 0.0281(5) Uani 1 1 d . .
H28C H 0.0817 1.0101 1.2409 0.034 Uiso 1 1 calc R U
H28D H 0.1719 0.9509 1.2470 0.034 Uiso 1 1 calc R U
C6' C 0.0010(2) 0.86442(8) 0.96420(18) 0.0152(4) Uani 1 1 d . .
H6' H -0.0214 0.8699 1.0560 0.018 Uiso 1 1 calc R U
C7' C -0.0824(2) 0.82192(8) 0.88480(19) 0.0155(4) Uani 1 1 d . .
H7'1 H -0.1847 0.8278 0.9029 0.019 Uiso 1 1 calc R U
H7'2 H -0.0569 0.7840 0.9183 0.019 Uiso 1 1 calc R U
C8' C -0.06155(19) 0.82273(8) 0.73097(18) 0.0119(3) Uani 1 1 d . .
H8' H -0.0734 0.7828 0.7017 0.014 Uiso 1 1 calc R U
C14' C -0.17708(19) 0.85549(8) 0.65427(17) 0.0111(3) Uani 1 1 d . .
C30' C -0.1803(2) 0.91810(8) 0.69565(19) 0.0148(4) Uani 1 1 d . .
H30D H -0.1862 0.9209 0.7936 0.022 Uiso 1 1 calc R U
H30E H -0.2633 0.9364 0.6544 0.022 Uiso 1 1 calc R U
H30F H -0.0934 0.9367 0.6653 0.022 Uiso 1 1 calc R U
C15' C -0.3326(2) 0.83471(9) 0.67101(19) 0.0149(4) Uani 1 1 d . .
H15C H -0.3370 0.7933 0.6801 0.018 Uiso 1 1 calc R U
H15D H -0.3782 0.8523 0.7496 0.018 Uiso 1 1 calc R U
C16' C -0.4004(2) 0.85426(9) 0.54062(19) 0.0156(4) Uani 1 1 d . .
H16' H -0.4998 0.8591 0.5271 0.019 Uiso 1 1 calc R U
C18' C -0.1352(2) 0.78468(9) 0.4600(2) 0.0169(4) Uani 1 1 d . .
H18D H -0.2102 0.7619 0.5005 0.025 Uiso 1 1 calc R U
H18E H -0.0421 0.7714 0.4918 0.025 Uiso 1 1 calc R U
H18F H -0.1408 0.7813 0.3621 0.025 Uiso 1 1 calc R U
C19' C 0.1907(2) 0.78869(8) 0.7159(2) 0.0171(4) Uani 1 1 d . .
H19D H 0.1547 0.7560 0.6664 0.026 Uiso 1 1 calc R U
H19E H 0.1916 0.7805 0.8123 0.026 Uiso 1 1 calc R U
H19F H 0.2875 0.7973 0.6868 0.026 Uiso 1 1 calc R U

loop_
_atom_site_aniso_label
_atom_site_aniso_U_11
_atom_site_aniso_U_22
_atom_site_aniso_U_33
_atom_site_aniso_U_23
_atom_site_aniso_U_13
_atom_site_aniso_U_12
O2 0.0100(6) 0.0171(7) 0.0211(6) 0.0029(5) 0.0020(5) -0.0015(5)
O31 0.0257(9) 0.0175(8) 0.0464(10) -0.0008(7) 0.0111(7) -0.0028(7)
O11 0.0101(6) 0.0270(8) 0.0145(6) 0.0017(5) -0.0014(5) 0.0003(6)
O20 0.0160(7) 0.0457(10) 0.0169(7) -0.0033(7) -0.0021(6) 0.0038(7)
O2' 0.0118(7) 0.0288(8) 0.0171(6) -0.0007(6) -0.0036(5) -0.0059(6)
O31' 0.0193(7) 0.0196(7) 0.0323(8) 0.0027(6) 0.0059(6) -0.0007(6)
O11' 0.0112(6) 0.0279(8) 0.0153(6) -0.0041(6) 0.0012(5) -0.0001(6)
O20' 0.0197(8) 0.0570(12) 0.0160(7) 0.0049(7) 0.0008(6) 0.0039(8)
C32 0.0137(9) 0.0282(11) 0.0249(10) 0.0069(8) 0.0003(8) -0.0048(8)
C31 0.0153(9) 0.0196(9) 0.0161(8) 0.0009(7) -0.0006(7) -0.0053(7)
C2 0.0095(8) 0.0158(9) 0.0141(8) 0.0004(7) 0.0005(6) -0.0018(7)
C1 0.0104(8) 0.0179(9) 0.0141(8) 0.0023(7) -0.0017(6) -0.0028(7)
C10 0.0092(8) 0.0153(9) 0.0105(7) 0.0003(6) -0.0013(6) -0.0014(6)
C9 0.0090(8) 0.0136(8) 0.0116(7) 0.0001(6) 0.0000(6) -0.0001(6)
C11 0.0106(8) 0.0122(8) 0.0127(7) 0.0030(6) 0.0004(6) -0.0011(7)
C12 0.0087(8) 0.0176(9) 0.0131(8) -0.0011(7) 0.0003(6) 0.0000(7)
C13 0.0083(8) 0.0152(9) 0.0107(7) 0.0003(6) 0.0001(6) 0.0001(6)
C17 0.0089(8) 0.0157(9) 0.0150(8) 0.0020(7) 0.0026(6) 0.0006(7)
C20 0.0141(9) 0.0189(9) 0.0169(8) 0.0001(7) 0.0021(7) -0.0003(7)
C21 0.0137(9) 0.0278(11) 0.0242(10) -0.0034(8) 0.0034(8) 0.0029(8)
C5 0.0107(8) 0.0151(9) 0.0098(7) 0.0015(6) 0.0000(6) 0.0003(7)
C6 0.0120(8) 0.0199(9) 0.0120(8) -0.0004(7) -0.0002(6) -0.0008(7)
C7 0.0152(9) 0.0257(10) 0.0131(8) -0.0018(7) -0.0002(7) -0.0092(8)
C8 0.0104(8) 0.0142(8) 0.0118(7) -0.0005(6) -0.0012(6) -0.0020(7)
C19 0.0153(9) 0.0142(9) 0.0201(9) -0.0005(7) 0.0032(7) 0.0012(7)
C16 0.0103(8) 0.0182(9) 0.0174(8) 0.0037(7) 0.0003(7) -0.0006(7)
C15 0.0097(8) 0.0232(10) 0.0148(8) 0.0019(7) -0.0016(6) -0.0016(7)
C14 0.0088(8) 0.0137(8) 0.0113(7) 0.0015(6) -0.0012(6) -0.0008(7)
C30 0.0138(9) 0.0152(9) 0.0213(9) 0.0046(7) 0.0005(7) 0.0024(7)
C18 0.0124(9) 0.0164(9) 0.0176(8) 0.0043(7) 0.0017(7) 0.0015(7)
C3 0.0097(8) 0.0145(9) 0.0110(7) 0.0010(6) 0.0014(6) -0.0006(6)
C4 0.0125(8) 0.0147(9) 0.0168(8) 0.0020(7) -0.0011(7) -0.0011(7)
C29 0.0281(12) 0.0215(11) 0.0255(10) -0.0017(8) -0.0052(9) 0.0084(9)
C28 0.0176(10) 0.0296(11) 0.0164(9) 0.0051(8) -0.0014(7) 0.0014(8)
C32' 0.0156(10) 0.0383(14) 0.0388(13) -0.0179(11) -0.0003(9) -0.0072(9)
C31' 0.0122(9) 0.0151(9) 0.0291(10) -0.0084(8) 0.0032(7) -0.0001(7)
C2' 0.0098(8) 0.0198(9) 0.0135(8) -0.0021(7) -0.0016(6) -0.0022(7)
C1' 0.0095(8) 0.0175(9) 0.0152(8) -0.0019(7) 0.0010(6) -0.0008(7)
C10' 0.0096(8) 0.0137(8) 0.0101(7) -0.0003(6) -0.0003(6) -0.0004(6)
C9' 0.0093(8) 0.0129(8) 0.0120(7) -0.0005(6) 0.0000(6) 0.0012(6)
C11' 0.0113(8) 0.0119(8) 0.0130(7) -0.0042(6) -0.0006(6) -0.0016(6)
C12' 0.0088(8) 0.0190(9) 0.0119(7) 0.0013(7) 0.0011(6) -0.0005(7)
C13' 0.0083(8) 0.0143(9) 0.0122(7) -0.0003(6) -0.0002(6) -0.0005(6)
C17' 0.0111(8) 0.0153(9) 0.0147(8) -0.0016(7) -0.0031(6) 0.0003(7)
C20' 0.0145(9) 0.0256(10) 0.0164(9) 0.0012(8) -0.0037(7) -0.0012(8)
C21' 0.0169(10) 0.0330(12) 0.0237(10) 0.0067(9) -0.0053(8) 0.0014(9)
C5' 0.0121(8) 0.0155(9) 0.0107(7) -0.0003(6) -0.0007(6) 0.0009(7)
C3' 0.0127(8) 0.0181(9) 0.0112(7) -0.0007(7) -0.0008(6) -0.0030(7)
C4' 0.0136(9) 0.0228(10) 0.0195(9) -0.0051(8) 0.0022(7) -0.0050(8)
C29' 0.0214(11) 0.0248(11) 0.0307(11) -0.0068(9) 0.0018(9) 0.0023(9)
C28' 0.0321(12) 0.0323(12) 0.0202(10) -0.0087(9) 0.0063(9) -0.0071(10)
C6' 0.0148(9) 0.0193(9) 0.0114(7) 0.0015(7) -0.0007(7) -0.0003(7)
C7' 0.0150(9) 0.0171(9) 0.0145(8) 0.0047(7) 0.0008(7) -0.0038(7)
C8' 0.0109(8) 0.0124(8) 0.0122(8) 0.0009(6) -0.0010(6) -0.0001(6)
C14' 0.0083(8) 0.0138(8) 0.0113(7) 0.0006(6) 0.0003(6) 0.0002(6)
C30' 0.0138(9) 0.0151(9) 0.0155(8) -0.0012(7) 0.0004(7) 0.0025(7)
C15' 0.0091(8) 0.0189(9) 0.0168(8) 0.0023(7) 0.0017(6) -0.0015(7)
C16' 0.0105(8) 0.0182(9) 0.0182(8) -0.0012(7) -0.0014(7) 0.0001(7)
C18' 0.0136(9) 0.0180(9) 0.0189(9) -0.0058(7) -0.0016(7) -0.0001(7)
C19' 0.0135(9) 0.0140(9) 0.0237(9) -0.0002(7) -0.0033(7) 0.0037(7)

loop_
_atom_type_symbol
_atom_type_description
_atom_type_scat_dispersion_real
_atom_type_scat_dispersion_imag
_atom_type_scat_source
C C 0.0033 0.0016 'International Tables Vol C Tables 4.2.6.8 and 6.1.1.4'
H H 0.0000 0.0000 'International Tables Vol C Tables 4.2.6.8 and 6.1.1.4'
O O 0.0106 0.0060 'International Tables Vol C Tables 4.2.6.8 and 6.1.1.4'

loop_
_geom_angle_atom_site_label_1
_geom_angle_atom_site_label_2
_geom_angle_atom_site_label_3
_geom_angle
C31 O2 C2 117.29(15)
C31' O2' C2' 117.06(16)
C31 C32 H32A 109.5
C31 C32 H32B 109.5
H32A C32 H32B 109.5
C31 C32 H32C 109.5
H32A C32 H32C 109.5
H32B C32 H32C 109.5
O31 C31 O2 123.70(18)
O31 C31 C32 124.5(2)
O2 C31 C32 111.84(18)
O2 C2 C1 110.06(15)
O2 C2 C3 110.39(14)
C1 C2 C3 104.46(15)
O2 C2 H2 110.6
C1 C2 H2 110.6
C3 C2 H2 110.6
C2 C1 C10 101.39(14)
C2 C1 H1A 111.5
C10 C1 H1A 111.5
C2 C1 H1B 111.5
C10 C1 H1B 111.5
H1A C1 H1B 109.3
C5 C10 C1 102.48(14)
C5 C10 C9 113.35(15)
C1 C10 C9 118.74(15)
C5 C10 H10 107.2
C1 C10 H10 107.2
C9 C10 H10 107.2
C19 C9 C11 108.35(15)
C19 C9 C10 110.46(15)
C11 C9 C10 104.00(14)
C19 C9 C8 107.49(15)
C11 C9 C8 114.74(14)
C10 C9 C8 111.75(14)
O11 C11 C12 119.16(16)
O11 C11 C9 119.02(16)
C12 C11 C9 121.77(15)
C13 C12 C11 110.14(15)
C13 C12 H12A 109.6
C11 C12 H12A 109.6
C13 C12 H12B 109.6
C11 C12 H12B 109.6
H12A C12 H12B 108.1
C17 C13 C12 120.89(16)
C17 C13 C18 105.56(15)
C12 C13 C18 106.89(15)
C17 C13 C14 100.75(14)
C12 C13 C14 109.62(15)
C18 C13 C14 113.24(15)
C16 C17 C20 125.27(17)
C16 C17 C13 109.40(16)
C20 C17 C13 124.54(16)
O20 C20 C17 120.45(18)
O20 C20 C21 121.11(18)
C17 C20 C21 118.44(17)
C20 C21 H21A 109.5
C20 C21 H21B 109.5
H21A C21 H21B 109.5
C20 C21 H21C 109.5
H21A C21 H21C 109.5
H21B C21 H21C 109.5
C6 C5 C10 124.10(16)
C6 C5 C3 126.15(16)
C10 C5 C3 109.52(15)
C5 C6 C7 123.30(16)
C5 C6 H6 118.4
C7 C6 H6 118.4
C6 C7 C8 116.93(16)
C6 C7 H7A 108.1
C8 C7 H7A 108.1
C6 C7 H7B 108.1
C8 C7 H7B 108.1
H7A C7 H7B 107.3
C14 C8 C7 113.86(15)
C14 C8 C9 113.03(14)
C7 C8 C9 114.04(15)
C14 C8 H8 104.9
C7 C8 H8 104.9
C9 C8 H8 104.9
C9 C19 H19A 109.5
C9 C19 H19B 109.5
H19A C19 H19B 109.5
C9 C19 H19C 109.5
H19A C19 H19C 109.5
H19B C19 H19C 109.5
C17 C16 C15 111.34(16)
C17 C16 H16 124.3
C15 C16 H16 124.3
C16 C15 C14 101.69(15)
C16 C15 H15A 111.4
C14 C15 H15A 111.4
C16 C15 H15B 111.4
C14 C15 H15B 111.4
H15A C15 H15B 109.3
C8 C14 C30 111.91(15)
C8 C14 C15 116.68(15)
C30 C14 C15 105.32(15)
C8 C14 C13 108.82(14)
C30 C14 C13 112.42(15)
C15 C14 C13 101.31(14)
C14 C30 H30A 109.5
C14 C30 H30B 109.5
H30A C30 H30B 109.5
C14 C30 H30C 109.5
H30A C30 H30C 109.5
H30B C30 H30C 109.5
C13 C18 H18A 109.5
C13 C18 H18B 109.5
H18A C18 H18B 109.5
C13 C18 H18C 109.5
H18A C18 H18C 109.5
H18B C18 H18C 109.5
C4 C3 C5 114.05(15)
C4 C3 C2 116.77(16)
C5 C3 C2 102.51(14)
C4 C3 H3 107.7
C5 C3 H3 107.7
C2 C3 H3 107.7
C28 C4 C29 122.23(19)
C28 C4 C3 120.46(19)
C29 C4 C3 117.28(17)
C4 C29 H29A 109.5
C4 C29 H29B 109.5
H29A C29 H29B 109.5
C4 C29 H29C 109.5
H29A C29 H29C 109.5
H29B C29 H29C 109.5
C4 C28 H28A 120.0
C4 C28 H28B 120.0
H28A C28 H28B 120.0
C31' C32' H32D 109.5
C31' C32' H32E 109.5
H32D C32' H32E 109.5
C31' C32' H32F 109.5
H32D C32' H32F 109.5
H32E C32' H32F 109.5
O31' C31' O2' 123.95(19)
O31' C31' C32' 125.9(2)
O2' C31' C32' 110.10(19)
O2' C2' C1' 114.64(16)
O2' C2' C3' 106.91(14)
C1' C2' C3' 105.61(16)
O2' C2' H2' 109.8
C1' C2' H2' 109.8
C3' C2' H2' 109.8
C2' C1' C10' 100.72(15)
C2' C1' H1'1 111.6
C10' C1' H1'1 111.6
C2' C1' H1'2 111.6
C10' C1' H1'2 111.6
H1'1 C1' H1'2 109.4
C5' C10' C1' 102.38(14)
C5' C10' C9' 114.32(15)
C1' C10' C9' 118.63(15)
C5' C10' H10' 106.9
C1' C10' H10' 106.9
C9' C10' H10' 106.9
C19' C9' C11' 108.78(15)
C19' C9' C10' 110.68(15)
C11' C9' C10' 103.68(14)
C19' C9' C8' 107.50(15)
C11' C9' C8' 114.54(15)
C10' C9' C8' 111.64(14)
O11' C11' C12' 119.77(16)
O11' C11' C9' 118.98(17)
C12' C11' C9' 121.17(15)
C11' C12' C13' 109.75(15)
C11' C12' H12C 109.7
C13' C12' H12C 109.7
C11' C12' H12D 109.7
C13' C12' H12D 109.7
H12C C12' H12D 108.2
C17' C13' C12' 121.36(15)
C17' C13' C18' 105.49(15)
C12' C13' C18' 106.47(15)
C17' C13' C14' 100.65(14)
C12' C13' C14' 109.79(14)
C18' C13' C14' 113.20(15)
C16' C17' C20' 124.58(18)
C16' C17' C13' 109.51(16)
C20' C17' C13' 125.20(16)
O20' C20' C17' 121.05(19)
O20' C20' C21' 120.71(19)
C17' C20' C21' 118.23(18)
C20' C21' H21D 109.5
C20' C21' H21E 109.5
H21D C21' H21E 109.5
C20' C21' H21F 109.5
H21D C21' H21F 109.5
H21E C21' H21F 109.5
C6' C5' C10' 124.81(17)
C6' C5' C3' 126.00(16)
C10' C5' C3' 108.94(15)
C4' C3' C5' 114.07(16)
C4' C3' C2' 116.03(17)
C5' C3' C2' 102.93(14)
C4' C3' H3' 107.8
C5' C3' H3' 107.8
C2' C3' H3' 107.8
C28' C4' C29' 121.8(2)
C28' C4' C3' 121.4(2)
C29' C4' C3' 116.82(17)
C4' C29' H29D 109.5
C4' C29' H29E 109.5
H29D C29' H29E 109.5
C4' C29' H29F 109.5
H29D C29' H29F 109.5
H29E C29' H29F 109.5
C4' C28' H28C 120.0
C4' C28' H28D 120.0
H28C C28' H28D 120.0
C5' C6' C7' 122.66(16)
C5' C6' H6' 118.7
C7' C6' H6' 118.7
C6' C7' C8' 116.25(15)
C6' C7' H7'1 108.2
C8' C7' H7'1 108.2
C6' C7' H7'2 108.2
C8' C7' H7'2 108.2
H7'1 C7' H7'2 107.4
C14' C8' C7' 113.74(15)
C14' C8' C9' 112.86(14)
C7' C8' C9' 113.62(15)
C14' C8' H8' 105.2
C7' C8' H8' 105.2
C9' C8' H8' 105.2
C8' C14' C30' 111.88(15)
C8' C14' C15' 116.53(15)
C30' C14' C15' 104.87(15)
C8' C14' C13' 108.88(14)
C30' C14' C13' 112.73(15)
C15' C14' C13' 101.60(14)
C14' C30' H30D 109.5
C14' C30' H30E 109.5
H30D C30' H30E 109.5
C14' C30' H30F 109.5
H30D C30' H30F 109.5
H30E C30' H30F 109.5
C16' C15' C14' 101.41(14)
C16' C15' H15C 111.5
C14' C15' H15C 111.5
C16' C15' H15D 111.5
C14' C15' H15D 111.5
H15C C15' H15D 109.3
C17' C16' C15' 111.41(17)
C17' C16' H16' 124.3
C15' C16' H16' 124.3
C13' C18' H18D 109.5
C13' C18' H18E 109.5
H18D C18' H18E 109.5
C13' C18' H18F 109.5
H18D C18' H18F 109.5
H18E C18' H18F 109.5
C9' C19' H19D 109.5
C9' C19' H19E 109.5
H19D C19' H19E 109.5
C9' C19' H19F 109.5
H19D C19' H19F 109.5
H19E C19' H19F 109.5

loop_
_geom_bond_atom_site_label_1
_geom_bond_atom_site_label_2
_geom_bond_distance
O2 C31 1.351(2)
O2 C2 1.455(2)
O31 C31 1.205(3)
O11 C11 1.218(2)
O20 C20 1.220(2)
O2' C31' 1.347(2)
O2' C2' 1.448(2)
O31' C31' 1.205(3)
O11' C11' 1.216(2)
O20' C20' 1.219(3)
C32 C31 1.506(3)
C32 H32A 0.9800
C32 H32B 0.9800
C32 H32C 0.9800
C2 C1 1.527(3)
C2 C3 1.546(3)
C2 H2 1.0000
C1 C10 1.544(3)
C1 H1A 0.9900
C1 H1B 0.9900
C10 C5 1.517(2)
C10 C9 1.563(3)
C10 H10 1.0000
C9 C19 1.540(3)
C9 C11 1.554(2)
C9 C8 1.580(3)
C11 C12 1.533(3)
C12 C13 1.527(3)
C12 H12A 0.9900
C12 H12B 0.9900
C13 C17 1.526(2)
C13 C18 1.551(3)
C13 C14 1.563(2)
C17 C16 1.345(3)
C17 C20 1.482(3)
C20 C21 1.509(3)
C21 H21A 0.9800
C21 H21B 0.9800
C21 H21C 0.9800
C5 C6 1.324(3)
C5 C3 1.530(2)
C6 C7 1.496(3)
C6 H6 0.9500
C7 C8 1.552(3)
C7 H7A 0.9900
C7 H7B 0.9900
C8 C14 1.534(3)
C8 H8 1.0000
C19 H19A 0.9800
C19 H19B 0.9800
C19 H19C 0.9800
C16 C15 1.513(3)
C16 H16 0.9500
C15 C14 1.549(3)
C15 H15A 0.9900
C15 H15B 0.9900
C14 C30 1.545(3)
C30 H30A 0.9800
C30 H30B 0.9800
C30 H30C 0.9800
C18 H18A 0.9800
C18 H18B 0.9800
C18 H18C 0.9800
C3 C4 1.511(3)
C3 H3 1.0000
C4 C28 1.330(3)
C4 C29 1.500(3)
C29 H29A 0.9800
C29 H29B 0.9800
C29 H29C 0.9800
C28 H28A 0.9500
C28 H28B 0.9500
C32' C31' 1.503(3)
C32' H32D 0.9800
C32' H32E 0.9800
C32' H32F 0.9800
C2' C1' 1.531(3)
C2' C3' 1.539(3)
C2' H2' 1.0000
C1' C10' 1.542(3)
C1' H1'1 0.9900
C1' H1'2 0.9900
C10' C5' 1.513(2)
C10' C9' 1.565(3)
C10' H10' 1.0000
C9' C19' 1.538(3)
C9' C11' 1.560(3)
C9' C8' 1.578(3)
C11' C12' 1.529(3)
C12' C13' 1.532(3)
C12' H12C 0.9900
C12' H12D 0.9900
C13' C17' 1.530(3)
C13' C18' 1.554(3)
C13' C14' 1.560(2)
C17' C16' 1.347(3)
C17' C20' 1.478(3)
C20' C21' 1.515(3)
C21' H21D 0.9800
C21' H21E 0.9800
C21' H21F 0.9800
C5' C6' 1.325(3)
C5' C3' 1.529(3)
C3' C4' 1.515(3)
C3' H3' 1.0000
C4' C28' 1.330(3)
C4' C29' 1.508(3)
C29' H29D 0.9800
C29' H29E 0.9800
C29' H29F 0.9800
C28' H28C 0.9500
C28' H28D 0.9500
C6' C7' 1.500(3)
C6' H6' 0.9500
C7' C8' 1.547(3)
C7' H7'1 0.9900
C7' H7'2 0.9900
C8' C14' 1.534(3)
C8' H8' 1.0000
C14' C30' 1.546(3)
C14' C15' 1.555(3)
C30' H30D 0.9800
C30' H30E 0.9800
C30' H30F 0.9800
C15' C16' 1.514(3)
C15' H15C 0.9900
C15' H15D 0.9900
C16' H16' 0.9500
C18' H18D 0.9800
C18' H18E 0.9800
C18' H18F 0.9800
C19' H19D 0.9800
C19' H19E 0.9800
C19' H19F 0.9800

loop_
_geom_hbond_atom_site_label_D
_geom_hbond_atom_site_label_H
_geom_hbond_atom_site_label_A
_geom_hbond_distance_DH
_geom_hbond_distance_HA
_geom_hbond_distance_DA
_geom_hbond_angle_DHA
_geom_hbond_site_symmetry_A
C21' H21D O2' 0.98 2.60 3.539(3) 159.8 1_454
C12' H12D O31 0.99 2.62 3.449(3) 141.8 2_556
C12' H12C O20' 0.99 2.65 3.165(2) 112.4 .
C12 H12B O20 0.99 2.61 3.120(2) 112.2 .
C32 H32A O31' 0.98 2.57 3.548(3) 174.3 2_546
C21' H21D O2' 0.98 2.60 3.539(3) 159.8 1_454
C12' H12D O31 0.99 2.62 3.449(3) 141.8 2_556
C12' H12C O20' 0.99 2.65 3.165(2) 112.4 .
C12 H12B O20 0.99 2.61 3.120(2) 112.2 .
C32 H32A O31' 0.98 2.57 3.548(3) 174.3 2_546
C21' H21D O2' 0.98 2.60 3.539(3) 159.8 1_454
C12' H12D O31 0.99 2.62 3.449(3) 141.8 2_556
C12' H12C O20' 0.99 2.65 3.165(2) 112.4 .
C12 H12B O20 0.99 2.61 3.120(2) 112.2 .
C32 H32A O31' 0.98 2.57 3.548(3) 174.3 2_546
C21' H21D O2' 0.98 2.60 3.539(3) 159.8 1_454
C12' H12D O31 0.99 2.62 3.449(3) 141.8 2_556
C12' H12C O20' 0.99 2.65 3.165(2) 112.4 .
C12 H12B O20 0.99 2.61 3.120(2) 112.2 .
C32 H32A O31' 0.98 2.57 3.548(3) 174.3 2_546
C21' H21D O2' 0.98 2.60 3.539(3) 159.8 1_454
C12' H12D O31 0.99 2.62 3.449(3) 141.8 2_556
C12' H12C O20' 0.99 2.65 3.165(2) 112.4 .
C12 H12B O20 0.99 2.61 3.120(2) 112.2 .
C32 H32A O31' 0.98 2.57 3.548(3) 174.3 2_546
C32 H32A O31' 0.98 2.57 3.548(3) 174.3 2_546
C12 H12B O20 0.99 2.61 3.120(2) 112.2 .
C12' H12C O20' 0.99 2.65 3.165(2) 112.4 .
C12' H12D O31 0.99 2.62 3.449(3) 141.8 2_556
C21' H21D O2' 0.98 2.60 3.539(3) 159.8 1_454
C32 H32A O31' 0.98 2.57 3.548(3) 174.3 2_546
C12 H12B O20 0.99 2.61 3.120(2) 112.2 .
C12' H12C O20' 0.99 2.65 3.165(2) 112.4 .
C12' H12D O31 0.99 2.62 3.449(3) 141.8 2_556
C21' H21D O2' 0.98 2.60 3.539(3) 159.8 1_454
C32 H32A O31' 0.98 2.57 3.548(3) 174.3 2_546
C12 H12B O20 0.99 2.61 3.120(2) 112.2 .
C12' H12C O20' 0.99 2.65 3.165(2) 112.4 .
C12' H12D O31 0.99 2.62 3.449(3) 141.8 2_556
C21' H21D O2' 0.98 2.60 3.539(3) 159.8 1_454
C32 H32A O31' 0.98 2.57 3.548(3) 174.3 2_546
C12 H12B O20 0.99 2.61 3.120(2) 112.2 .
C12' H12C O20' 0.99 2.65 3.165(2) 112.4 .
C12' H12D O31 0.99 2.62 3.449(3) 141.8 2_556
C21' H21D O2' 0.98 2.60 3.539(3) 159.8 1_454
C32 H32A O31' 0.98 2.57 3.548(3) 174.3 2_546
C12 H12B O20 0.99 2.61 3.120(2) 112.2 .
C12' H12C O20' 0.99 2.65 3.165(2) 112.4 .
C12' H12D O31 0.99 2.62 3.449(3) 141.8 2_556
C21' H21D O2' 0.98 2.60 3.539(3) 159.8 1_454
C32 H32A O31' 0.98 2.57 3.548(3) 174.3 2_546
C12 H12B O20 0.99 2.61 3.120(2) 112.2 .
C12' H12C O20' 0.99 2.65 3.165(2) 112.4 .
C12' H12D O31 0.99 2.62 3.449(3) 141.8 2_556
C21' H21D O2' 0.98 2.60 3.539(3) 159.8 1_454

loop_
_geom_torsion_atom_site_label_1
_geom_torsion_atom_site_label_2
_geom_torsion_atom_site_label_3
_geom_torsion_atom_site_label_4
_geom_torsion
C2 O2 C31 O31 -2.0(3)
C2 O2 C31 C32 177.71(16)
C31 O2 C2 C1 139.99(17)
C31 O2 C2 C3 -105.21(18)
O2 C2 C1 C10 162.57(14)
C3 C2 C1 C10 44.07(18)
C2 C1 C10 C5 -39.85(18)
C2 C1 C10 C9 -165.60(15)
C5 C10 C9 C19 -76.98(19)
C1 C10 C9 C19 43.4(2)
C5 C10 C9 C11 166.96(15)
C1 C10 C9 C11 -72.70(19)
C5 C10 C9 C8 42.6(2)
C1 C10 C9 C8 162.98(15)
C19 C9 C11 O11 -42.7(2)
C10 C9 C11 O11 74.8(2)
C8 C9 C11 O11 -162.79(17)
C19 C9 C11 C12 140.01(17)
C10 C9 C11 C12 -102.46(18)
C8 C9 C11 C12 19.9(2)
O11 C11 C12 C13 149.60(18)
C9 C11 C12 C13 -33.1(2)
C11 C12 C13 C17 173.06(16)
C11 C12 C13 C18 -66.39(18)
C11 C12 C13 C14 56.70(19)
C12 C13 C17 C16 -148.21(18)
C18 C13 C17 C16 90.60(19)
C14 C13 C17 C16 -27.4(2)
C12 C13 C17 C20 41.6(3)
C18 C13 C17 C20 -79.6(2)
C14 C13 C17 C20 162.34(18)
C16 C17 C20 O20 -162.5(2)
C13 C17 C20 O20 6.2(3)
C16 C17 C20 C21 17.4(3)
C13 C17 C20 C21 -173.89(18)
C1 C10 C5 C6 -152.83(19)
C9 C10 C5 C6 -23.6(3)
C1 C10 C5 C3 21.92(19)
C9 C10 C5 C3 151.12(15)
C10 C5 C6 C7 4.0(3)
C3 C5 C6 C7 -169.90(19)
C5 C6 C7 C8 -5.3(3)
C6 C7 C8 C14 -105.5(2)
C6 C7 C8 C9 26.3(2)
C19 C9 C8 C14 -151.11(15)
C11 C9 C8 C14 -30.5(2)
C10 C9 C8 C14 87.54(18)
C19 C9 C8 C7 76.76(19)
C11 C9 C8 C7 -162.67(16)
C10 C9 C8 C7 -44.6(2)
C20 C17 C16 C15 175.14(18)
C13 C17 C16 C15 5.0(2)
C17 C16 C15 C14 19.9(2)
C7 C8 C14 C30 62.5(2)
C9 C8 C14 C30 -69.69(19)
C7 C8 C14 C15 -58.8(2)
C9 C8 C14 C15 168.93(15)
C7 C8 C14 C13 -172.61(15)
C9 C8 C14 C13 55.16(19)
C16 C15 C14 C8 -153.08(16)
C16 C15 C14 C30 82.12(17)
C16 C15 C14 C13 -35.13(18)
C17 C13 C14 C8 161.23(15)
C12 C13 C14 C8 -70.28(18)
C18 C13 C14 C8 48.97(19)
C17 C13 C14 C30 -74.22(18)
C12 C13 C14 C30 54.3(2)
C18 C13 C14 C30 173.52(15)
C17 C13 C14 C15 37.73(17)
C12 C13 C14 C15 166.23(15)
C18 C13 C14 C15 -74.52(18)
C6 C5 C3 C4 -53.5(3)
C10 C5 C3 C4 131.90(16)
C6 C5 C3 C2 179.34(19)
C10 C5 C3 C2 4.72(19)
O2 C2 C3 C4 86.14(19)
C1 C2 C3 C4 -155.58(16)
O2 C2 C3 C5 -148.44(15)
C1 C2 C3 C5 -30.17(18)
C5 C3 C4 C28 111.4(2)
C2 C3 C4 C28 -129.2(2)
C5 C3 C4 C29 -66.7(2)
C2 C3 C4 C29 52.7(2)
C2' O2' C31' O31' -6.6(3)
C2' O2' C31' C32' 171.85(17)
C31' O2' C2' C1' 82.0(2)
C31' O2' C2' C3' -161.30(17)
O2' C2' C1' C10' 159.30(15)
C3' C2' C1' C10' 41.89(18)
C2' C1' C10' C5' -41.82(18)
C2' C1' C10' C9' -168.70(15)
C5' C10' C9' C19' -81.54(19)
C1' C10' C9' C19' 39.4(2)
C5' C10' C9' C11' 161.97(15)
C1' C10' C9' C11' -77.05(19)
C5' C10' C9' C8' 38.2(2)
C1' C10' C9' C8' 159.14(15)
C19' C9' C11' O11' -39.3(2)
C10' C9' C11' O11' 78.5(2)
C8' C9' C11' O11' -159.61(17)
C19' C9' C11' C12' 143.92(17)
C10' C9' C11' C12' -98.26(19)
C8' C9' C11' C12' 23.6(2)
O11' C11' C12' C13' 147.34(17)
C9' C11' C12' C13' -35.9(2)
C11' C12' C13' C17' 174.27(16)
C11' C12' C13' C18' -65.31(18)
C11' C12' C13' C14' 57.57(19)
C12' C13' C17' C16' -148.22(18)
C18' C13' C17' C16' 90.89(18)
C14' C13' C17' C16' -27.0(2)
C12' C13' C17' C20' 41.1(3)
C18' C13' C17' C20' -79.8(2)
C14' C13' C17' C20' 162.32(18)
C16' C17' C20' O20' -162.2(2)
C13' C17' C20' O20' 7.1(3)
C16' C17' C20' C21' 16.5(3)
C13' C17' C20' C21' -174.16(19)
C1' C10' C5' C6' -146.76(19)
C9' C10' C5' C6' -17.2(3)
C1' C10' C5' C3' 27.76(19)
C9' C10' C5' C3' 157.36(15)
C6' C5' C3' C4' -61.1(3)
C10' C5' C3' C4' 124.45(17)
C6' C5' C3' C2' 172.33(19)
C10' C5' C3' C2' -2.1(2)
O2' C2' C3' C4' 87.3(2)
C1' C2' C3' C4' -150.19(16)
O2' C2' C3' C5' -147.40(16)
C1' C2' C3' C5' -24.90(19)
C5' C3' C4' C28' 108.7(2)
C2' C3' C4' C28' -131.9(2)
C5' C3' C4' C29' -69.2(2)
C2' C3' C4' C29' 50.2(2)
C10' C5' C6' C7' 2.7(3)
C3' C5' C6' C7' -170.89(18)
C5' C6' C7' C8' -11.2(3)
C6' C7' C8' C14' -97.4(2)
C6' C7' C8' C9' 33.6(2)
C19' C9' C8' C14' -153.74(15)
C11' C9' C8' C14' -32.7(2)
C10' C9' C8' C14' 84.70(18)
C19' C9' C8' C7' 74.87(19)
C11' C9' C8' C7' -164.13(15)
C10' C9' C8' C7' -46.7(2)
C7' C8' C14' C30' 61.5(2)
C9' C8' C14' C30' -69.82(19)
C7' C8' C14' C15' -59.1(2)
C9' C8' C14' C15' 169.54(15)
C7' C8' C14' C13' -173.22(15)
C9' C8' C14' C13' 55.45(19)
C17' C13' C14' C8' 161.08(15)
C12' C13' C14' C8' -69.84(19)
C18' C13' C14' C8' 49.0(2)
C17' C13' C14' C30' -74.15(18)
C12' C13' C14' C30' 54.9(2)
C18' C13' C14' C30' 173.75(16)
C17' C13' C14' C15' 37.57(17)
C12' C13' C14' C15' 166.65(15)
C18' C13' C14' C15' -74.53(18)
C8' C14' C15' C16' -153.42(16)
C30' C14' C15' C16' 82.28(17)
C13' C14' C15' C16' -35.28(18)
C20' C17' C16' C15' 175.20(18)
C13' C17' C16' C15' 4.5(2)
C14' C15' C16' C17' 20.2(2)
